data_4062511
_journal_name_full Organometallics
_journal_paper_doi 10.1021/om030631c
_journal_year 2004
_chemical_formula_sum 'C36 H66 N2 P2 Zr'
_chemical_formula_weight 680.07
_space_group_IT_number 14
_symmetry_cell_setting monoclinic
_symmetry_space_group_name_Hall '-P 2ybc'
_symmetry_space_group_name_H-M 'P 1 21/c 1'
_cell_angle_alpha 90.00
_cell_angle_beta 103.548(12)
_cell_angle_gamma 90.00
_cell_formula_units_Z 4
_cell_length_a 10.759(6)
_cell_length_b 19.554(12)
_cell_length_c 19.429(12)
_cell_measurement_temperature 293(2)
_cell_volume 3974(4)
_diffrn_ambient_temperature 293(2)
_exptl_crystal_density_diffrn 1.137
_cod_original_sg_symbol_H-M 'P 21/c'
_cod_database_code 4062511

loop_
_symmetry_equiv_pos_as_xyz
'x, y, z'
'-x, y+1/2, -z+1/2'
'-x, -y, -z'
'x, -y-1/2, z-1/2'

loop_
_atom_site_label
_atom_site_type_symbol
_atom_site_fract_x
_atom_site_fract_y
_atom_site_fract_z
_atom_site_U_iso_or_equiv
_atom_site_adp_type
_atom_site_occupancy
_atom_site_symmetry_multiplicity
_atom_site_calc_flag
_atom_site_refinement_flags
_atom_site_disorder_assembly
_atom_site_disorder_group
Zr1 Zr 0.16797(3) -0.001861(16) 0.295840(14) 0.03836(11) Uani 1 1 d . . .
P1 P 0.25215(9) 0.14373(5) 0.40626(5) 0.0543(3) Uani 1 1 d . . .
P2 P 0.33842(8) -0.01020(5) 0.15954(4) 0.0463(2) Uani 1 1 d . . .
N1 N 0.2206(2) 0.08043(12) 0.35573(12) 0.0484(7) Uani 1 1 d . . .
N2 N 0.2684(2) -0.00988(13) 0.22252(12) 0.0467(7) Uani 1 1 d . . .
C1 C 0.2188(5) 0.1217(2) 0.4962(2) 0.0881(13) Uani 1 1 d . . .
C2 C 0.3249(5) 0.0742(2) 0.5366(2) 0.1225(19) Uani 1 1 d . . .
H2A H 0.3083 0.0627 0.5817 0.184 Uiso 1 1 calc R . .
H2B H 0.4059 0.0970 0.5438 0.184 Uiso 1 1 calc R . .
H2C H 0.3267 0.0332 0.5097 0.184 Uiso 1 1 calc R . .
C3 C 0.0919(5) 0.0820(3) 0.4833(2) 0.128(2) Uani 1 1 d . . .
H3A H 0.0736 0.0705 0.5279 0.192 Uiso 1 1 calc R . .
H3B H 0.0987 0.0408 0.4575 0.192 Uiso 1 1 calc R . .
H3C H 0.0242 0.1099 0.4565 0.192 Uiso 1 1 calc R . .
C4 C 0.2080(5) 0.1855(3) 0.5439(2) 0.129(2) Uani 1 1 d . . .
H4A H 0.1907 0.1703 0.5877 0.193 Uiso 1 1 calc R . .
H4B H 0.1398 0.2145 0.5197 0.193 Uiso 1 1 calc R . .
H4C H 0.2870 0.2105 0.5535 0.193 Uiso 1 1 calc R . .
C5 C 0.1554(5) 0.2193(2) 0.3652(2) 0.1042(17) Uani 1 1 d . . .
C6 C 0.1520(5) 0.2209(2) 0.2846(2) 0.135(2) Uani 1 1 d . . .
H6A H 0.1023 0.2593 0.2631 0.203 Uiso 1 1 calc R . .
H6B H 0.1142 0.1794 0.2628 0.203 Uiso 1 1 calc R . .
H6C H 0.2376 0.2249 0.2783 0.203 Uiso 1 1 calc R . .
C7 C 0.2020(5) 0.2905(2) 0.3979(3) 0.148(3) Uani 1 1 d . . .
H7A H 0.1463 0.3257 0.3736 0.222 Uiso 1 1 calc R . .
H7B H 0.2875 0.2988 0.3930 0.222 Uiso 1 1 calc R . .
H7C H 0.2009 0.2909 0.4472 0.222 Uiso 1 1 calc R . .
C8 C 0.0122(5) 0.2073(3) 0.3710(3) 0.165(3) Uani 1 1 d . . .
H8A H -0.0396 0.2453 0.3502 0.248 Uiso 1 1 calc R . .
H8B H 0.0099 0.2032 0.4199 0.248 Uiso 1 1 calc R . .
H8C H -0.0202 0.1661 0.3464 0.248 Uiso 1 1 calc R . .
C9 C 0.4296(4) 0.1655(2) 0.4219(2) 0.0779(12) Uani 1 1 d . . .
C10 C 0.4825(4) 0.2144(2) 0.4855(2) 0.1031(16) Uani 1 1 d . . .
H10A H 0.5718 0.2226 0.4892 0.155 Uiso 1 1 calc R . .
H10B H 0.4712 0.1937 0.5285 0.155 Uiso 1 1 calc R . .
H10C H 0.4369 0.2570 0.4780 0.155 Uiso 1 1 calc R . .
C11 C 0.5069(4) 0.0982(2) 0.4319(2) 0.1026(15) Uani 1 1 d . . .
H11A H 0.5963 0.1084 0.4394 0.154 Uiso 1 1 calc R . .
H11B H 0.4806 0.0704 0.3903 0.154 Uiso 1 1 calc R . .
H11C H 0.4918 0.0740 0.4722 0.154 Uiso 1 1 calc R . .
C12 C 0.4546(5) 0.1992(3) 0.3540(3) 0.131(2) Uani 1 1 d . . .
H12A H 0.5437 0.2101 0.3613 0.197 Uiso 1 1 calc R . .
H12B H 0.4049 0.2403 0.3437 0.197 Uiso 1 1 calc R . .
H12C H 0.4306 0.1681 0.3149 0.197 Uiso 1 1 calc R . .
C13 C 0.3057(4) 0.0731(2) 0.10832(19) 0.0712(11) Uani 1 1 d . . .
C14 C 0.3744(6) 0.1312(2) 0.1551(3) 0.147(2) Uani 1 1 d . . .
H14A H 0.3582 0.1737 0.1298 0.221 Uiso 1 1 calc R . .
H14B H 0.4648 0.1225 0.1673 0.221 Uiso 1 1 calc R . .
H14C H 0.3434 0.1340 0.1975 0.221 Uiso 1 1 calc R . .
C15 C 0.3477(5) 0.0756(3) 0.0381(3) 0.139(2) Uani 1 1 d . . .
H15A H 0.3264 0.1194 0.0163 0.209 Uiso 1 1 calc R . .
H15B H 0.3045 0.0404 0.0072 0.209 Uiso 1 1 calc R . .
H15C H 0.4384 0.0686 0.0470 0.209 Uiso 1 1 calc R . .
C16 C 0.1643(4) 0.0896(3) 0.0944(3) 0.123(2) Uani 1 1 d . . .
H16A H 0.1475 0.1316 0.0685 0.185 Uiso 1 1 calc R . .
H16B H 0.1400 0.0941 0.1387 0.185 Uiso 1 1 calc R . .
H16C H 0.1159 0.0533 0.0673 0.185 Uiso 1 1 calc R . .
C17 C 0.2789(3) -0.0843(2) 0.09631(17) 0.0595(10) Uani 1 1 d . . .
C18 C 0.3587(5) -0.1000(3) 0.0414(2) 0.1208(19) Uani 1 1 d . . .
H18A H 0.3213 -0.1379 0.0124 0.181 Uiso 1 1 calc R . .
H18B H 0.4446 -0.1113 0.0656 0.181 Uiso 1 1 calc R . .
H18C H 0.3596 -0.0605 0.0121 0.181 Uiso 1 1 calc R . .
C19 C 0.1427(4) -0.0711(3) 0.0558(2) 0.128(2) Uani 1 1 d . . .
H19A H 0.1136 -0.1087 0.0243 0.193 Uiso 1 1 calc R . .
H19B H 0.1394 -0.0297 0.0289 0.193 Uiso 1 1 calc R . .
H19C H 0.0887 -0.0667 0.0885 0.193 Uiso 1 1 calc R . .
C20 C 0.2719(5) -0.1482(2) 0.1400(3) 0.1173(17) Uani 1 1 d . . .
H20A H 0.2420 -0.1859 0.1090 0.176 Uiso 1 1 calc R . .
H20B H 0.2139 -0.1404 0.1700 0.176 Uiso 1 1 calc R . .
H20C H 0.3553 -0.1584 0.1687 0.176 Uiso 1 1 calc R . .
C21 C 0.5174(3) -0.0198(2) 0.19581(18) 0.0623(10) Uani 1 1 d . . .
C22 C 0.5582(4) 0.0278(3) 0.2588(2) 0.121(2) Uani 1 1 d . . .
H22A H 0.6487 0.0236 0.2777 0.181 Uiso 1 1 calc R . .
H22B H 0.5139 0.0156 0.2945 0.181 Uiso 1 1 calc R . .
H22C H 0.5379 0.0741 0.2439 0.181 Uiso 1 1 calc R . .
C23 C 0.5466(4) -0.0922(3) 0.2264(3) 0.126(2) Uani 1 1 d . . .
H23A H 0.6371 -0.0971 0.2448 0.189 Uiso 1 1 calc R . .
H23B H 0.5177 -0.1254 0.1897 0.189 Uiso 1 1 calc R . .
H23C H 0.5033 -0.0993 0.2637 0.189 Uiso 1 1 calc R . .
C24 C 0.6022(4) -0.0081(3) 0.1437(2) 0.1139(19) Uani 1 1 d . . .
H24A H 0.6903 -0.0141 0.1677 0.171 Uiso 1 1 calc R . .
H24B H 0.5895 0.0375 0.1251 0.171 Uiso 1 1 calc R . .
H24C H 0.5801 -0.0404 0.1055 0.171 Uiso 1 1 calc R . .
C25 C -0.0387(4) -0.0669(4) 0.3021(4) 0.115(2) Uani 1 1 d . . .
H25A H -0.0430 -0.1040 0.3355 0.138 Uiso 1 1 calc R . .
C26 C -0.0245(4) -0.0760(4) 0.2361(5) 0.123(3) Uani 1 1 d . . .
H26A H -0.0212 -0.1200 0.2123 0.148 Uiso 1 1 calc R . .
C27 C -0.0415(4) -0.0111(5) 0.2035(2) 0.111(2) Uani 1 1 d . . .
H27A H -0.0546 -0.0018 0.1527 0.133 Uiso 1 1 calc R . .
C28 C -0.0647(4) -0.0027(4) 0.3119(3) 0.0954(16) Uani 1 1 d . . .
H28A H -0.0912 0.0150 0.3535 0.115 Uiso 1 1 calc R . .
C29 C -0.0648(4) 0.0330(2) 0.2536(4) 0.0904(15) Uani 1 1 d . . .
H29A H -0.0957 0.0801 0.2447 0.108 Uiso 1 1 calc R . .
C30 C 0.2612(3) -0.08294(17) 0.37938(17) 0.0639(10) Uani 1 1 d . . .
H30A H 0.3528 -0.0773 0.3861 0.077 Uiso 1 1 calc R . .
H30B H 0.2411 -0.0689 0.4234 0.077 Uiso 1 1 calc R . .
C31 C 0.2376(3) -0.15709(18) 0.37361(19) 0.0596(10) Uani 1 1 d . . .
C32 C 0.2918(5) -0.1983(3) 0.3314(2) 0.0994(15) Uani 1 1 d . . .
H32A H 0.3467 -0.1789 0.3064 0.119 Uiso 1 1 calc R . .
C33 C 0.2666(9) -0.2695(4) 0.3247(3) 0.164(4) Uani 1 1 d . . .
H33A H 0.3016 -0.2960 0.2942 0.197 Uiso 1 1 calc R . .
C34 C 0.1931(10) -0.2975(4) 0.3623(4) 0.179(6) Uani 1 1 d . . .
H34A H 0.1806 -0.3445 0.3602 0.215 Uiso 1 1 calc R . .
C35 C 0.1355(6) -0.2596(3) 0.4036(4) 0.149(3) Uani 1 1 d . . .
H35A H 0.0806 -0.2802 0.4279 0.179 Uiso 1 1 calc R . .
C36 C 0.1583(4) -0.1901(2) 0.4098(3) 0.0966(15) Uani 1 1 d . . .
H36A H 0.1191 -0.1647 0.4392 0.116 Uiso 1 1 calc R . .

loop_
_atom_site_aniso_label
_atom_site_aniso_U_11
_atom_site_aniso_U_22
_atom_site_aniso_U_33
_atom_site_aniso_U_23
_atom_site_aniso_U_13
_atom_site_aniso_U_12
Zr1 0.03510(17) 0.04005(17) 0.04016(17) -0.00264(15) 0.00924(11) -0.00290(17)
P1 0.0662(6) 0.0414(5) 0.0512(5) -0.0066(4) 0.0053(4) 0.0023(5)
P2 0.0387(4) 0.0625(6) 0.0378(4) 0.0003(4) 0.0092(3) 0.0010(5)
N1 0.0527(16) 0.0427(15) 0.0483(16) -0.0040(12) 0.0088(13) 0.0012(13)
N2 0.0419(14) 0.0575(17) 0.0414(14) -0.0025(12) 0.0111(12) 0.0033(13)
C1 0.123(4) 0.085(3) 0.063(3) -0.023(2) 0.036(3) -0.015(3)
C2 0.204(6) 0.093(4) 0.059(3) 0.016(3) 0.010(3) 0.000(4)
C3 0.157(5) 0.143(5) 0.110(4) -0.054(3) 0.084(4) -0.070(4)
C4 0.166(5) 0.133(4) 0.101(4) -0.065(3) 0.060(4) -0.030(4)
C5 0.128(4) 0.055(3) 0.097(4) -0.020(2) -0.040(3) 0.034(3)
C6 0.206(6) 0.071(3) 0.089(4) 0.009(3) -0.047(4) 0.028(3)
C7 0.195(6) 0.052(3) 0.146(5) -0.029(3) -0.066(4) 0.042(3)
C8 0.100(4) 0.143(5) 0.213(7) -0.081(5) -0.043(4) 0.070(4)
C9 0.075(3) 0.079(3) 0.070(3) -0.016(2) -0.002(2) -0.017(2)
C10 0.095(3) 0.096(3) 0.102(4) -0.036(3) -0.011(3) -0.024(3)
C11 0.076(3) 0.114(4) 0.109(4) -0.035(3) 0.003(3) 0.010(3)
C12 0.159(5) 0.135(5) 0.106(4) -0.023(4) 0.046(4) -0.081(4)
C13 0.078(3) 0.080(3) 0.060(2) 0.024(2) 0.024(2) 0.013(2)
C14 0.213(7) 0.075(3) 0.139(5) 0.011(3) 0.013(4) -0.019(4)
C15 0.171(5) 0.160(5) 0.114(4) 0.075(4) 0.087(4) 0.058(4)
C16 0.101(4) 0.121(4) 0.152(5) 0.070(4) 0.038(3) 0.050(3)
C17 0.051(2) 0.079(3) 0.050(2) -0.0147(19) 0.0144(17) -0.004(2)
C18 0.126(4) 0.162(5) 0.093(3) -0.069(3) 0.063(3) -0.042(4)
C19 0.069(3) 0.170(5) 0.127(4) -0.069(4) -0.017(3) 0.001(3)
C20 0.159(5) 0.082(3) 0.108(4) -0.024(3) 0.023(3) -0.024(3)
C21 0.0368(18) 0.099(3) 0.052(2) -0.004(2) 0.0115(16) 0.0038(19)
C22 0.051(3) 0.189(5) 0.112(4) -0.070(4) -0.003(2) -0.007(3)
C23 0.062(3) 0.153(5) 0.147(5) 0.046(4) -0.006(3) 0.028(3)
C24 0.049(2) 0.212(6) 0.087(3) -0.007(3) 0.028(2) 0.005(3)
C25 0.048(3) 0.096(4) 0.196(8) 0.054(5) 0.020(4) -0.016(3)
C26 0.044(3) 0.119(5) 0.206(7) -0.113(6) 0.028(4) -0.028(3)
C27 0.035(2) 0.235(8) 0.054(3) 0.002(4) -0.0049(18) -0.038(4)
C28 0.043(2) 0.170(6) 0.076(3) -0.014(4) 0.020(2) -0.003(4)
C29 0.038(2) 0.080(3) 0.140(5) 0.014(4) -0.005(3) 0.002(2)
C30 0.071(2) 0.059(2) 0.054(2) 0.0070(18) 0.0006(18) -0.005(2)
C31 0.066(2) 0.051(2) 0.054(2) 0.0131(19) -0.0003(18) 0.004(2)
C32 0.141(4) 0.089(4) 0.063(3) 0.008(2) 0.013(3) 0.043(3)
C33 0.278(11) 0.101(6) 0.080(5) -0.018(4) -0.026(5) 0.083(6)
C34 0.240(11) 0.068(5) 0.153(9) 0.001(5) -0.106(8) 0.015(5)
C35 0.122(5) 0.091(5) 0.210(8) 0.079(5) -0.009(5) -0.026(4)
C36 0.096(4) 0.069(3) 0.125(4) 0.034(3) 0.029(3) 0.004(3)

loop_
_geom_bond_atom_site_label_1
_geom_bond_atom_site_label_2
_geom_bond_distance
_geom_bond_site_symmetry_2
_geom_bond_publ_flag
Zr1 N2 1.985(2) . ?
Zr1 N1 1.989(3) . ?
Zr1 C30 2.322(3) . ?
Zr1 C29 2.540(4) . ?
Zr1 C27 2.538(4) . ?
Zr1 C26 2.572(4) . ?
Zr1 C25 2.590(4) . ?
Zr1 C28 2.595(4) . ?
P1 N1 1.567(3) . ?
P1 C5 1.874(4) . ?
P1 C9 1.910(4) . ?
P1 C1 1.913(4) . ?
P2 N2 1.580(3) . ?
P2 C21 1.898(3) . ?
P2 C13 1.898(4) . ?
P2 C17 1.910(4) . ?
C1 C2 1.536(6) . ?
C1 C3 1.540(6) . ?
C1 C4 1.575(5) . ?
C5 C6 1.558(6) . ?
C5 C7 1.564(5) . ?
C5 C8 1.588(7) . ?
C9 C11 1.544(5) . ?
C9 C12 1.554(5) . ?
C9 C10 1.561(5) . ?
C13 C16 1.517(5) . ?
C13 C14 1.534(6) . ?
C13 C15 1.534(5) . ?
C17 C20 1.523(5) . ?
C17 C19 1.515(5) . ?
C17 C18 1.548(5) . ?
C21 C22 1.517(5) . ?
C21 C24 1.532(5) . ?
C21 C23 1.540(6) . ?
C25 C28 1.309(7) . ?
C25 C26 1.340(7) . ?
C26 C27 1.411(7) . ?
C27 C29 1.369(7) . ?
C28 C29 1.331(6) . ?
C30 C31 1.472(5) . ?
C31 C32 1.374(5) . ?
C31 C36 1.386(5) . ?
C32 C33 1.419(8) . ?
C33 C34 1.314(11) . ?
C34 C35 1.345(10) . ?
C35 C36 1.381(7) . ?
